data_7237760
loop_
_publ_author_name
'Sicilia, Violeta'
'Fuertes, Sara'
'Chueca, Andr\'es J.'
'Arnal, Lorenzo'
'Mart\'in, Antonio'
'Per\'alvarez, Mariano'
'Botta, Chiara'
'Giovanella, Umberto'

_publ_section_title
;
 Highly efficient platinum-based emitters for warm white light emitting
 diodes
;
_journal_issue 15
_journal_name_full 'Journal of Materials Chemistry C'
_journal_page_first 4509
_journal_paper_doi 10.1039/C9TC00747D
_journal_volume 7
_journal_year 2019
_chemical_formula_moiety '(C39 H33 F6 N2 P3 Pt), (C H2 Cl2)'
_chemical_formula_sum 'C40 H35 Cl2 F6 N2 P3 Pt'
_chemical_formula_weight 1016.60
_space_group_IT_number 2
_space_group_name_Hall '-P 1'
_space_group_name_H-M_alt 'P -1'
_symmetry_cell_setting triclinic
_symmetry_space_group_name_H-M 'P -1'
_atom_sites_solution_hydrogens geom
_atom_sites_solution_primary direct
_atom_sites_solution_secondary difmap
_audit_creation_method SHELXL-97
_audit_update_record
;
2018-12-14 deposited with the CCDC.	2019-02-28 downloaded from the CCDC.
;
_cell_angle_alpha 82.239(2)
_cell_angle_beta 71.689(2)
_cell_angle_gamma 74.258(2)
_cell_formula_units_Z 2
_cell_length_a 11.7323(2)
_cell_length_b 12.4706(2)
_cell_length_c 14.5534(3)
_cell_measurement_reflns_used 25754
_cell_measurement_temperature 100(2)
_cell_measurement_theta_max 30.1200
_cell_measurement_theta_min 4.4110
_cell_volume 1942.76(7)
_computing_cell_refinement
;
'Fri Nov 20 15:27:43 2015'
;
_computing_data_collection
;
'Fri Nov 20 15:27:43 2015'
;
_computing_data_reduction
;
'Fri Nov 20 15:27:43 2015'
;
_computing_structure_refinement 'SHELXL-97 (Sheldrick, 1997)'
_diffrn_ambient_temperature 100(2)
_diffrn_detector_area_resol_mean 16.0655
_diffrn_measured_fraction_theta_full 0.992
_diffrn_measured_fraction_theta_max 0.887
_diffrn_measurement_device_type 'Xcalibur, Sapphire3'
_diffrn_measurement_method '\w scans'
_diffrn_radiation_monochromator graphite
_diffrn_radiation_source 'fine-focus sealed tube'
_diffrn_radiation_type MoK\a
_diffrn_radiation_wavelength 0.71073
_diffrn_reflns_av_R_equivalents 0.0278
_diffrn_reflns_av_sigmaI/netI 0.0289
_diffrn_reflns_limit_h_max 15
_diffrn_reflns_limit_h_min -16
_diffrn_reflns_limit_k_max 16
_diffrn_reflns_limit_k_min -16
_diffrn_reflns_limit_l_max 20
_diffrn_reflns_limit_l_min -18
_diffrn_reflns_number 37872
_diffrn_reflns_theta_full 25.00
_diffrn_reflns_theta_max 30.24
_diffrn_reflns_theta_min 4.43
_exptl_absorpt_coefficient_mu 3.934
_exptl_absorpt_correction_T_max 1.00000
_exptl_absorpt_correction_T_min 0.73483
_exptl_absorpt_correction_type multi-scan
_exptl_absorpt_process_details
;
CrysAlisPro, Agilent Technologies,
Version 1.171.37.35 (release 13-08-2014 CrysAlis171 .NET)
(compiled Aug 13 2014,18:06:01)
Empirical absorption correction using spherical harmonics,
 implemented in SCALE3 ABSPACK scaling algorithm.
;
_exptl_crystal_colour yellow
_exptl_crystal_density_diffrn 1.738
_exptl_crystal_density_method 'not measured'
_exptl_crystal_description block
_exptl_crystal_F_000 1000
_exptl_crystal_size_max 0.41
_exptl_crystal_size_mid 0.38
_exptl_crystal_size_min 0.18
_refine_diff_density_max 1.390
_refine_diff_density_min -1.217
_refine_diff_density_rms 0.092
_refine_ls_extinction_method none
_refine_ls_goodness_of_fit_ref 1.032
_refine_ls_hydrogen_treatment constr
_refine_ls_matrix_type full
_refine_ls_number_parameters 507
_refine_ls_number_reflns 10281
_refine_ls_number_restraints 6
_refine_ls_restrained_S_all 1.061
_refine_ls_R_factor_all 0.0256
_refine_ls_R_factor_gt 0.0227
_refine_ls_shift/su_max 0.004
_refine_ls_shift/su_mean 0.000
_refine_ls_structure_factor_coef Fsqd
_refine_ls_weighting_details 'calc w=1/[\s^2^(Fo^2^)+(0.0167P)^2^+2.0465P] where P=(Fo^2^+2Fc^2^)/3'
_refine_ls_weighting_scheme calc
_refine_ls_wR_factor_gt 0.0468
_refine_ls_wR_factor_ref 0.0479
_reflns_number_gt 9622
_reflns_number_total 10281
_reflns_threshold_expression >2sigma(I)
_cod_data_source_file c9tc00747d2.cif
_cod_data_source_block 1A
_cod_original_cell_volume 1942.76(6)
_cod_original_sg_symbol_H-M P-1
_cod_database_code 7237760

loop_
_symmetry_equiv_pos_as_xyz
'x, y, z'
'-x, -y, -z'

loop_
_atom_site_label
_atom_site_type_symbol
_atom_site_fract_x
_atom_site_fract_y
_atom_site_fract_z
_atom_site_U_iso_or_equiv
_atom_site_adp_type
_atom_site_occupancy
_atom_site_symmetry_multiplicity
_atom_site_calc_flag
_atom_site_refinement_flags
_atom_site_disorder_assembly
_atom_site_disorder_group
Pt1 Pt 0.379196(8) 0.638706(7) 0.708374(6) 0.01445(3) Uani 1 1 d . . .
P1 P 0.47224(5) 0.73574(5) 0.77711(4) 0.01483(11) Uani 1 1 d . . .
P2 P 0.29480(5) 0.62780(5) 0.87265(4) 0.01511(11) Uani 1 1 d . . .
P3 P 0.70929(6) 0.16494(6) 0.80686(5) 0.02509(14) Uani 1 1 d . . .
F3 F 0.72914(18) 0.05053(15) 0.75970(12) 0.0429(4) Uani 1 1 d . . .
F6 F 0.83906(14) 0.11961(14) 0.82956(12) 0.0336(4) Uani 1 1 d . . .
F4 F 0.77661(14) 0.21674(14) 0.70344(11) 0.0328(4) Uani 1 1 d . . .
C1 C 0.4364(2) 0.66487(19) 0.56214(15) 0.0161(4) Uani 1 1 d . . .
F1 F 0.57902(15) 0.21221(16) 0.78448(11) 0.0394(4) Uani 1 1 d . . .
N2 N 0.38156(18) 0.61892(17) 0.51251(13) 0.0194(4) Uani 1 1 d . . .
F2 F 0.64158(16) 0.11474(16) 0.91069(11) 0.0420(4) Uani 1 1 d . . .
N1 N 0.50473(18) 0.72545(17) 0.49519(13) 0.0202(4) Uani 1 1 d . . .
F5 F 0.68933(16) 0.28042(15) 0.85435(12) 0.0401(4) Uani 1 1 d . . .
C6 C 0.2859(2) 0.54516(19) 0.66787(17) 0.0179(4) Uani 1 1 d . . .
C38 C 0.4154(2) 0.6740(2) 0.90081(16) 0.0180(4) Uani 1 1 d . . .
H38A H 0.4772 0.6126 0.9185 0.022 Uiso 1 1 calc R . .
H38B H 0.3820 0.7288 0.9499 0.022 Uiso 1 1 calc R . .
C51 C 0.3340(2) 0.9427(2) 0.73046(17) 0.0214(5) Uani 1 1 d . . .
H51 H 0.3163 0.9057 0.6872 0.026 Uiso 1 1 calc R . .
C30 C 0.1522(2) 0.73298(19) 0.91070(16) 0.0171(4) Uani 1 1 d . . .
C5 C 0.2998(2) 0.5519(2) 0.56661(17) 0.0199(5) Uani 1 1 d . . .
C65 C 0.7080(2) 0.6000(2) 0.74803(17) 0.0217(5) Uani 1 1 d . . .
H65 H 0.6681 0.5421 0.7638 0.026 Uiso 1 1 calc R . .
C31 C 0.0887(2) 0.7817(2) 0.84301(16) 0.0196(5) Uani 1 1 d . . .
H31 H 0.1184 0.7580 0.7801 0.024 Uiso 1 1 calc R . .
C35 C 0.1071(2) 0.7687(2) 1.00516(16) 0.0201(5) Uani 1 1 d . . .
H35 H 0.1497 0.7371 1.0502 0.024 Uiso 1 1 calc R . .
C11 C 0.0355(3) 0.3027(2) 0.6064(2) 0.0300(6) Uani 1 1 d . . .
H11 H -0.0046 0.2651 0.5803 0.036 Uiso 1 1 calc R . .
C40 C 0.2752(2) 0.49974(19) 0.94366(15) 0.0163(4) Uani 1 1 d . . .
C4 C 0.5788(2) 0.7915(2) 0.51386(18) 0.0261(5) Uani 1 1 d . . .
H4A H 0.5258 0.8598 0.5415 0.039 Uiso 1 1 calc R . .
H4B H 0.6371 0.8082 0.4541 0.039 Uiso 1 1 calc R . .
H4C H 0.6225 0.7503 0.5583 0.039 Uiso 1 1 calc R . .
C10 C 0.0253(2) 0.2875(2) 0.7060(2) 0.0275(5) Uani 1 1 d . . .
H10 H -0.0201 0.2392 0.7453 0.033 Uiso 1 1 calc R . .
C50 C 0.4100(2) 0.88366(19) 0.78661(16) 0.0171(4) Uani 1 1 d . . .
C7 C 0.2135(2) 0.4770(2) 0.72539(17) 0.0202(5) Uani 1 1 d . . .
H7 H 0.2029 0.4704 0.7918 0.024 Uiso 1 1 calc R . .
C60 C 0.6392(2) 0.7106(2) 0.74853(15) 0.0168(4) Uani 1 1 d . . .
C34 C -0.0015(2) 0.8514(2) 1.03156(17) 0.0231(5) Uani 1 1 d . . .
H34 H -0.0324 0.8744 1.0948 0.028 Uiso 1 1 calc R . .
C45 C 0.3771(2) 0.4089(2) 0.93147(16) 0.0194(5) Uani 1 1 d . . .
H45 H 0.4537 0.4163 0.8905 0.023 Uiso 1 1 calc R . .
C44 C 0.3648(2) 0.3075(2) 0.98015(18) 0.0235(5) Uani 1 1 d . . .
H44 H 0.4335 0.2473 0.9728 0.028 Uiso 1 1 calc R . .
C33 C -0.0642(2) 0.9001(2) 0.96415(18) 0.0233(5) Uani 1 1 d . . .
H33 H -0.1366 0.9560 0.9822 0.028 Uiso 1 1 calc R . .
C52 C 0.2850(2) 1.0565(2) 0.73899(19) 0.0276(6) Uani 1 1 d . . .
H52 H 0.2339 1.0957 0.7018 0.033 Uiso 1 1 calc R . .
C43 C 0.2508(2) 0.2952(2) 1.03967(17) 0.0238(5) Uani 1 1 d . . .
H43 H 0.2428 0.2268 1.0718 0.029 Uiso 1 1 calc R . .
C12 C 0.1038(3) 0.3719(2) 0.54768(19) 0.0284(6) Uani 1 1 d . . .
H12 H 0.1095 0.3812 0.4820 0.034 Uiso 1 1 calc R . .
C41 C 0.1601(2) 0.4872(2) 1.00403(16) 0.0204(5) Uani 1 1 d . . .
H41 H 0.0913 0.5475 1.0124 0.024 Uiso 1 1 calc R . .
C9 C 0.0822(2) 0.3439(2) 0.74470(18) 0.0224(5) Uani 1 1 d . . .
H9 H 0.0735 0.3347 0.8108 0.027 Uiso 1 1 calc R . .
C64 C 0.8360(2) 0.5767(2) 0.72404(18) 0.0269(5) Uani 1 1 d . . .
H64 H 0.8817 0.5030 0.7245 0.032 Uiso 1 1 calc R . .
C2 C 0.4932(2) 0.7169(2) 0.40440(16) 0.0247(5) Uani 1 1 d . . .
H2 H 0.5318 0.7510 0.3465 0.030 Uiso 1 1 calc R . .
C42 C 0.1487(2) 0.3848(2) 1.05143(17) 0.0253(5) Uani 1 1 d . . .
H42 H 0.0720 0.3763 1.0913 0.030 Uiso 1 1 calc R . .
C3 C 0.4164(2) 0.6506(2) 0.41543(17) 0.0241(5) Uani 1 1 d . . .
H3 H 0.3915 0.6301 0.3670 0.029 Uiso 1 1 calc R . .
C14 C 0.2416(2) 0.4992(2) 0.52564(17) 0.0236(5) Uani 1 1 d . . .
H14 H 0.2511 0.5084 0.4594 0.028 Uiso 1 1 calc R . .
C63 C 0.8961(2) 0.6623(2) 0.69942(17) 0.0263(5) Uani 1 1 d . . .
H63 H 0.9820 0.6461 0.6833 0.032 Uiso 1 1 calc R . .
C8 C 0.1545(2) 0.4164(2) 0.68613(17) 0.0192(5) Uani 1 1 d . . .
C13 C 0.1661(2) 0.4299(2) 0.58586(17) 0.0214(5) Uani 1 1 d . . .
C61 C 0.7001(2) 0.7963(2) 0.72336(16) 0.0203(5) Uani 1 1 d . . .
H61 H 0.6550 0.8702 0.7229 0.024 Uiso 1 1 calc R . .
C62 C 0.8288(2) 0.7714(2) 0.69882(17) 0.0249(5) Uani 1 1 d . . .
H62 H 0.8695 0.8288 0.6819 0.030 Uiso 1 1 calc R . .
C53 C 0.3118(2) 1.1119(2) 0.8029(2) 0.0295(6) Uani 1 1 d . . .
H53 H 0.2799 1.1885 0.8075 0.035 Uiso 1 1 calc R . .
C55 C 0.4346(2) 0.9405(2) 0.85221(17) 0.0224(5) Uani 1 1 d . . .
H55 H 0.4841 0.9016 0.8908 0.027 Uiso 1 1 calc R . .
C32 C -0.0192(2) 0.8657(2) 0.86988(18) 0.0224(5) Uani 1 1 d . . .
H32 H -0.0612 0.8988 0.8247 0.027 Uiso 1 1 calc R . .
C100 C 0.1898(3) 0.9264(3) 0.46815(19) 0.0439(8) Uani 1 1 d D . .
H10A H 0.2564 0.8777 0.4229 0.053 Uiso 1 1 calc R A 1
H10B H 0.1308 0.9673 0.4340 0.053 Uiso 1 1 calc R A 1
C54 C 0.3858(2) 1.0541(2) 0.85981(19) 0.0282(6) Uani 1 1 d . . .
H54 H 0.4027 1.0916 0.9032 0.034 Uiso 1 1 calc R . .
Cl2A Cl 0.2485(9) 1.0183(5) 0.5029(4) 0.156(3) Uani 0.517(7) 1 d PD B 1
Cl1A Cl 0.1179(2) 0.84598(19) 0.5613(2) 0.0515(8) Uani 0.517(7) 1 d PD B 1
Cl2B Cl 0.30202(19) 0.9920(2) 0.4753(2) 0.0387(7) Uani 0.483(7) 1 d PD B 2
Cl1B Cl 0.1074(5) 0.8970(9) 0.5884(4) 0.171(3) Uani 0.483(7) 1 d PD B 2

loop_
_atom_site_aniso_label
_atom_site_aniso_U_11
_atom_site_aniso_U_22
_atom_site_aniso_U_33
_atom_site_aniso_U_23
_atom_site_aniso_U_13
_atom_site_aniso_U_12
Pt1 0.01412(4) 0.01519(5) 0.01502(4) 0.00056(3) -0.00510(3) -0.00481(3)
P1 0.0142(3) 0.0154(3) 0.0158(3) 0.0009(2) -0.0053(2) -0.0050(2)
P2 0.0152(3) 0.0165(3) 0.0149(2) 0.0019(2) -0.0055(2) -0.0059(2)
P3 0.0243(3) 0.0314(4) 0.0211(3) 0.0000(3) -0.0091(3) -0.0070(3)
F3 0.0551(12) 0.0398(11) 0.0408(10) -0.0074(8) -0.0113(8) -0.0234(9)
F6 0.0278(8) 0.0333(9) 0.0404(9) 0.0007(7) -0.0160(7) -0.0028(7)
F4 0.0298(8) 0.0444(10) 0.0268(8) 0.0046(7) -0.0087(6) -0.0160(7)
C1 0.0169(11) 0.0160(11) 0.0171(10) -0.0023(8) -0.0071(8) -0.0035(9)
F1 0.0268(9) 0.0651(13) 0.0293(8) 0.0098(8) -0.0142(7) -0.0151(8)
N2 0.0207(10) 0.0205(11) 0.0175(9) -0.0026(7) -0.0071(8) -0.0032(8)
F2 0.0379(10) 0.0587(12) 0.0240(8) 0.0111(7) -0.0082(7) -0.0103(9)
N1 0.0195(10) 0.0240(11) 0.0166(9) -0.0001(8) -0.0047(8) -0.0054(8)
F5 0.0443(10) 0.0366(10) 0.0413(9) -0.0117(8) -0.0224(8) 0.0036(8)
C6 0.0146(11) 0.0159(12) 0.0248(11) -0.0019(9) -0.0082(9) -0.0030(9)
C38 0.0174(11) 0.0204(12) 0.0177(10) 0.0036(8) -0.0068(9) -0.0076(9)
C51 0.0181(11) 0.0236(13) 0.0209(11) 0.0007(9) -0.0051(9) -0.0043(9)
C30 0.0161(11) 0.0168(12) 0.0189(10) 0.0011(8) -0.0044(8) -0.0068(9)
C5 0.0177(11) 0.0173(12) 0.0250(11) -0.0022(9) -0.0073(9) -0.0029(9)
C65 0.0223(12) 0.0207(13) 0.0233(11) -0.0029(9) -0.0077(9) -0.0052(10)
C31 0.0196(12) 0.0205(12) 0.0191(11) 0.0010(9) -0.0062(9) -0.0058(9)
C35 0.0208(12) 0.0205(12) 0.0198(11) 0.0009(9) -0.0072(9) -0.0060(9)
C11 0.0287(14) 0.0297(15) 0.0393(15) -0.0069(11) -0.0154(12) -0.0107(11)
C40 0.0200(11) 0.0182(12) 0.0143(10) 0.0012(8) -0.0081(8) -0.0077(9)
C4 0.0255(13) 0.0315(15) 0.0219(12) 0.0010(10) -0.0031(10) -0.0135(11)
C10 0.0248(13) 0.0203(13) 0.0404(15) 0.0011(11) -0.0136(11) -0.0068(10)
C50 0.0150(11) 0.0154(11) 0.0190(10) -0.0002(8) -0.0019(8) -0.0043(9)
C7 0.0204(12) 0.0199(12) 0.0211(11) -0.0028(9) -0.0085(9) -0.0024(9)
C60 0.0144(11) 0.0212(12) 0.0158(10) -0.0011(8) -0.0063(8) -0.0036(9)
C34 0.0224(12) 0.0250(14) 0.0206(11) -0.0044(9) -0.0029(9) -0.0058(10)
C45 0.0188(11) 0.0193(12) 0.0211(11) 0.0002(9) -0.0060(9) -0.0068(9)
C44 0.0270(13) 0.0197(13) 0.0274(12) 0.0001(9) -0.0142(10) -0.0050(10)
C33 0.0184(12) 0.0193(13) 0.0297(12) -0.0012(10) -0.0043(10) -0.0037(9)
C52 0.0220(13) 0.0242(14) 0.0300(13) 0.0062(10) -0.0056(10) -0.0011(10)
C43 0.0326(14) 0.0213(13) 0.0237(12) 0.0062(9) -0.0140(10) -0.0137(11)
C12 0.0338(15) 0.0306(15) 0.0265(12) -0.0048(10) -0.0126(11) -0.0110(12)
C41 0.0186(12) 0.0225(13) 0.0206(11) 0.0025(9) -0.0059(9) -0.0075(9)
C9 0.0192(12) 0.0202(13) 0.0265(12) 0.0010(9) -0.0082(10) -0.0021(9)
C64 0.0212(13) 0.0272(14) 0.0292(13) -0.0063(10) -0.0101(10) 0.0048(10)
C2 0.0276(13) 0.0288(14) 0.0134(10) 0.0018(9) -0.0031(9) -0.0050(11)
C42 0.0247(13) 0.0302(15) 0.0228(12) 0.0057(10) -0.0058(10) -0.0146(11)
C3 0.0268(13) 0.0285(14) 0.0162(11) -0.0023(9) -0.0068(9) -0.0043(10)
C14 0.0283(13) 0.0253(14) 0.0197(11) -0.0026(9) -0.0094(10) -0.0073(10)
C63 0.0173(12) 0.0376(16) 0.0229(12) -0.0058(10) -0.0055(10) -0.0030(11)
C8 0.0169(11) 0.0164(12) 0.0247(11) -0.0026(9) -0.0069(9) -0.0028(9)
C13 0.0208(12) 0.0200(13) 0.0250(12) -0.0055(9) -0.0082(9) -0.0037(9)
C61 0.0185(11) 0.0211(13) 0.0214(11) 0.0001(9) -0.0063(9) -0.0051(9)
C62 0.0186(12) 0.0370(16) 0.0217(11) -0.0011(10) -0.0052(9) -0.0122(11)
C53 0.0261(14) 0.0164(13) 0.0365(14) -0.0020(10) 0.0010(11) -0.0013(10)
C55 0.0197(12) 0.0232(13) 0.0246(12) -0.0027(9) -0.0068(9) -0.0045(10)
C32 0.0199(12) 0.0208(13) 0.0272(12) 0.0037(9) -0.0101(10) -0.0047(10)
C100 0.0376(18) 0.054(2) 0.0401(17) -0.0030(15) -0.0068(14) -0.0164(15)
C54 0.0277(14) 0.0242(14) 0.0312(13) -0.0089(10) -0.0028(11) -0.0073(11)
Cl2A 0.374(8) 0.094(3) 0.100(3) 0.050(2) -0.148(5) -0.152(5)
Cl1A 0.0318(10) 0.0492(14) 0.0554(14) 0.0230(9) -0.0014(9) -0.0059(8)
Cl2B 0.0462(14) 0.0353(11) 0.0493(13) 0.0134(8) -0.0298(9) -0.0227(8)
Cl1B 0.088(3) 0.384(9) 0.073(3) 0.116(4) -0.048(2) -0.142(5)

loop_
_atom_type_symbol
_atom_type_description
_atom_type_scat_dispersion_real
_atom_type_scat_dispersion_imag
_atom_type_scat_source
C C 0.0033 0.0016 'International Tables Vol C Tables 4.2.6.8 and 6.1.1.4'
H H 0.0000 0.0000 'International Tables Vol C Tables 4.2.6.8 and 6.1.1.4'
N N 0.0061 0.0033 'International Tables Vol C Tables 4.2.6.8 and 6.1.1.4'
F F 0.0171 0.0103 'International Tables Vol C Tables 4.2.6.8 and 6.1.1.4'
P P 0.1023 0.0942 'International Tables Vol C Tables 4.2.6.8 and 6.1.1.4'
Pt Pt -1.7033 8.3905 'International Tables Vol C Tables 4.2.6.8 and 6.1.1.4'
Cl Cl 0.1484 0.1585 'International Tables Vol C Tables 4.2.6.8 and 6.1.1.4'

loop_
_geom_angle_atom_site_label_1
_geom_angle_atom_site_label_2
_geom_angle_atom_site_label_3
_geom_angle
C1 Pt1 C6 79.66(9)
C1 Pt1 P2 172.93(6)
C6 Pt1 P2 100.08(7)
C1 Pt1 P1 108.65(6)
C6 Pt1 P1 171.69(7)
P2 Pt1 P1 71.72(2)
C50 P1 C60 106.96(11)
C50 P1 C38 105.22(11)
C60 P1 C38 107.38(10)
C50 P1 Pt1 118.19(8)
C60 P1 Pt1 122.35(8)
C38 P1 Pt1 93.89(7)
C50 P1 P2 109.71(8)
C60 P1 P2 137.79(8)
C38 P1 P2 42.77(7)
Pt1 P1 P2 53.488(17)
C30 P2 C40 108.12(11)
C30 P2 C38 107.50(11)
C40 P2 C38 108.41(10)
C30 P2 Pt1 111.31(7)
C40 P2 Pt1 124.23(7)
C38 P2 Pt1 95.58(7)
C30 P2 P1 106.85(8)
C40 P2 P1 140.88(8)
C38 P2 P1 43.22(7)
Pt1 P2 P1 54.790(17)
F3 P3 F6 90.14(10)
F3 P3 F1 90.69(10)
F6 P3 F1 179.16(11)
F3 P3 F2 90.27(10)
F6 P3 F2 89.92(9)
F1 P3 F2 90.24(9)
F3 P3 F4 90.45(9)
F6 P3 F4 90.19(9)
F1 P3 F4 89.64(9)
F2 P3 F4 179.27(11)
F3 P3 F5 179.95(14)
F6 P3 F5 89.86(9)
F1 P3 F5 89.31(10)
F2 P3 F5 89.78(10)
F4 P3 F5 89.50(10)
N1 C1 N2 105.31(18)
N1 C1 Pt1 139.31(16)
N2 C1 Pt1 114.88(16)
C1 N2 C3 110.6(2)
C1 N2 C5 117.64(19)
C3 N2 C5 131.7(2)
C1 N1 C2 109.9(2)
C1 N1 C4 125.57(19)
C2 N1 C4 124.5(2)
C7 C6 C5 116.9(2)
C7 C6 Pt1 128.48(17)
C5 C6 Pt1 114.66(17)
P2 C38 P1 94.01(10)
P2 C38 H38A 112.9
P1 C38 H38A 112.9
P2 C38 H38B 112.9
P1 C38 H38B 112.9
H38A C38 H38B 110.3
C52 C51 C50 120.1(2)
C52 C51 H51 120.0
C50 C51 H51 120.0
C35 C30 C31 119.8(2)
C35 C30 P2 121.21(17)
C31 C30 P2 118.91(17)
C14 C5 N2 123.5(2)
C14 C5 C6 123.7(2)
N2 C5 C6 112.89(19)
C64 C65 C60 119.8(2)
C64 C65 H65 120.1
C60 C65 H65 120.1
C32 C31 C30 119.9(2)
C32 C31 H31 120.1
C30 C31 H31 120.1
C34 C35 C30 119.8(2)
C34 C35 H35 120.1
C30 C35 H35 120.1
C12 C11 C10 120.6(2)
C12 C11 H11 119.7
C10 C11 H11 119.7
C45 C40 C41 119.4(2)
C45 C40 P2 118.11(17)
C41 C40 P2 122.27(18)
N1 C4 H4A 109.5
N1 C4 H4B 109.5
H4A C4 H4B 109.5
N1 C4 H4C 109.5
H4A C4 H4C 109.5
H4B C4 H4C 109.5
C9 C10 C11 119.8(3)
C9 C10 H10 120.1
C11 C10 H10 120.1
C51 C50 C55 119.2(2)
C51 C50 P1 120.29(18)
C55 C50 P1 120.48(18)
C6 C7 C8 121.9(2)
C6 C7 H7 119.0
C8 C7 H7 119.0
C61 C60 C65 119.5(2)
C61 C60 P1 122.64(18)
C65 C60 P1 117.81(18)
C35 C34 C33 120.3(2)
C35 C34 H34 119.9
C33 C34 H34 119.9
C44 C45 C40 120.1(2)
C44 C45 H45 119.9
C40 C45 H45 119.9
C43 C44 C45 120.3(2)
C43 C44 H44 119.8
C45 C44 H44 119.8
C34 C33 C32 120.2(2)
C34 C33 H33 119.9
C32 C33 H33 119.9
C53 C52 C51 120.1(2)
C53 C52 H52 120.0
C51 C52 H52 120.0
C42 C43 C44 120.0(2)
C42 C43 H43 120.0
C44 C43 H43 120.0
C11 C12 C13 120.7(2)
C11 C12 H12 119.7
C13 C12 H12 119.7
C42 C41 C40 119.9(2)
C42 C41 H41 120.1
C40 C41 H41 120.1
C10 C9 C8 121.4(2)
C10 C9 H9 119.3
C8 C9 H9 119.3
C63 C64 C65 120.4(2)
C63 C64 H64 119.8
C65 C64 H64 119.8
C3 C2 N1 107.7(2)
C3 C2 H2 126.2
N1 C2 H2 126.2
C43 C42 C41 120.3(2)
C43 C42 H42 119.9
C41 C42 H42 119.9
C2 C3 N2 106.5(2)
C2 C3 H3 126.8
N2 C3 H3 126.8
C5 C14 C13 118.9(2)
C5 C14 H14 120.5
C13 C14 H14 120.5
C62 C63 C64 120.0(2)
C62 C63 H63 120.0
C64 C63 H63 120.0
C13 C8 C9 118.6(2)
C13 C8 C7 119.2(2)
C9 C8 C7 122.2(2)
C8 C13 C12 118.9(2)
C8 C13 C14 119.3(2)
C12 C13 C14 121.8(2)
C60 C61 C62 119.9(2)
C60 C61 H61 120.0
C62 C61 H61 120.0
C63 C62 C61 120.3(2)
C63 C62 H62 119.8
C61 C62 H62 119.8
C54 C53 C52 120.4(2)
C54 C53 H53 119.8
C52 C53 H53 119.8
C54 C55 C50 120.3(2)
C54 C55 H55 119.9
C50 C55 H55 119.9
C33 C32 C31 120.0(2)
C33 C32 H32 120.0
C31 C32 H32 120.0
Cl2A C100 Cl1A 114.4(2)
Cl2A C100 Cl1B 92.0(3)
Cl1A C100 Cl1B 25.1(4)
Cl2A C100 Cl2B 21.7(4)
Cl1A C100 Cl2B 123.5(2)
Cl1B C100 Cl2B 106.1(2)
Cl2A C100 H10A 108.7
Cl1A C100 H10A 108.7
Cl1B C100 H10A 129.5
Cl2B C100 H10A 86.9
Cl2A C100 H10B 108.7
Cl1A C100 H10B 108.7
Cl1B C100 H10B 108.3
Cl2B C100 H10B 117.7
H10A C100 H10B 107.6
C55 C54 C53 119.9(2)
C55 C54 H54 120.0
C53 C54 H54 120.0

loop_
_geom_bond_atom_site_label_1
_geom_bond_atom_site_label_2
_geom_bond_distance
Pt1 C1 2.030(2)
Pt1 C6 2.047(2)
Pt1 P2 2.2831(6)
Pt1 P1 2.3209(6)
P1 C50 1.797(2)
P1 C60 1.816(2)
P1 C38 1.852(2)
P1 P2 2.6973(8)
P2 C30 1.802(2)
P2 C40 1.810(2)
P2 C38 1.836(2)
P3 F3 1.5951(18)
P3 F6 1.5954(16)
P3 F1 1.6005(17)
P3 F2 1.6020(17)
P3 F4 1.6043(16)
P3 F5 1.6095(18)
C1 N1 1.342(3)
C1 N2 1.367(3)
N2 C3 1.376(3)
N2 C5 1.421(3)
N1 C2 1.391(3)
N1 C4 1.451(3)
C6 C7 1.378(3)
C6 C5 1.424(3)
C38 H38A 0.9700
C38 H38B 0.9700
C51 C52 1.385(4)
C51 C50 1.394(3)
C51 H51 0.9300
C30 C35 1.396(3)
C30 C31 1.397(3)
C5 C14 1.364(3)
C65 C64 1.386(3)
C65 C60 1.396(3)
C65 H65 0.9300
C31 C32 1.389(3)
C31 H31 0.9300
C35 C34 1.386(3)
C35 H35 0.9300
C11 C12 1.365(4)
C11 C10 1.407(4)
C11 H11 0.9300
C40 C45 1.389(3)
C40 C41 1.397(3)
C4 H4A 0.9600
C4 H4B 0.9600
C4 H4C 0.9600
C10 C9 1.362(3)
C10 H10 0.9300
C50 C55 1.401(3)
C7 C8 1.423(3)
C7 H7 0.9300
C60 C61 1.389(3)
C34 C33 1.387(3)
C34 H34 0.9300
C45 C44 1.384(3)
C45 H45 0.9300
C44 C43 1.382(4)
C44 H44 0.9300
C33 C32 1.388(3)
C33 H33 0.9300
C52 C53 1.384(4)
C52 H52 0.9300
C43 C42 1.381(4)
C43 H43 0.9300
C12 C13 1.420(3)
C12 H12 0.9300
C41 C42 1.387(3)
C41 H41 0.9300
C9 C8 1.421(3)
C9 H9 0.9300
C64 C63 1.383(4)
C64 H64 0.9300
C2 C3 1.341(4)
C2 H2 0.9300
C42 H42 0.9300
C3 H3 0.9300
C14 C13 1.422(4)
C14 H14 0.9300
C63 C62 1.375(4)
C63 H63 0.9300
C8 C13 1.413(3)
C61 C62 1.394(3)
C61 H61 0.9300
C62 H62 0.9300
C53 C54 1.382(4)
C53 H53 0.9300
C55 C54 1.381(4)
C55 H55 0.9300
C32 H32 0.9300
C100 Cl2A 1.686(3)
C100 Cl1A 1.712(3)
C100 Cl1B 1.757(4)
C100 Cl2B 1.762(3)
C100 H10A 0.9700
C100 H10B 0.9700
C54 H54 0.9300
